data_7037137
loop_
_publ_author_name
'Razborov, D. A.'
'Lukoyanov, A. N.'
'Baranov, E. V.'
'Fedushkin, I. L.'

_publ_section_title
;
 Addition of phenylacetylene to a magnesium complex of
 monoiminoacenaphtheneone (dpp-mian).
;
_journal_issue 47
_journal_name_full 'Dalton transactions (Cambridge, England : 2003)'
_journal_page_first 20532
_journal_page_last 20541
_journal_paper_doi 10.1039/c5dt03174e
_journal_volume 44
_journal_year 2015
_chemical_formula_sum 'C24 H23 N O'
_chemical_formula_weight 341.43
_chemical_name_systematic
; 
 ? 
;
_space_group_IT_number 14
_symmetry_cell_setting monoclinic
_symmetry_space_group_name_Hall '-P 2ybc'
_symmetry_space_group_name_H-M 'P 1 21/c 1'
_atom_sites_solution_hydrogens geom
_atom_sites_solution_primary direct
_atom_sites_solution_secondary difmap
_audit_creation_method SHELXL-97
_audit_update_record
;
2015-08-17 deposited with the CCDC.
2015-10-26 downloaded from the CCDC.
;
_cell_angle_alpha 90.00
_cell_angle_beta 96.931(2)
_cell_angle_gamma 90.00
_cell_formula_units_Z 8
_cell_length_a 15.2395(11)
_cell_length_b 14.3009(11)
_cell_length_c 17.4321(12)
_cell_measurement_reflns_used 900
_cell_measurement_temperature 100(2)
_cell_measurement_theta_max 30
_cell_measurement_theta_min 2
_cell_volume 3771.4(5)
_computing_cell_refinement 'Bruker SMART'
_computing_data_collection 'Bruker SMART'
_computing_data_reduction 'Bruker SHELXTL'
_computing_molecular_graphics 'Bruker SHELXTL'
_computing_publication_material 'Bruker SHELXTL'
_computing_structure_refinement 'SHELXL-97 (Sheldrick, 2008)'
_computing_structure_solution 'SHELXS-97 (Sheldrick, 2008)'
_diffrn_ambient_temperature 100(2)
_diffrn_measured_fraction_theta_full 0.999
_diffrn_measured_fraction_theta_max 0.999
_diffrn_measurement_device_type 'CCD area detector'
_diffrn_measurement_method 'omega scans'
_diffrn_radiation_monochromator graphite
_diffrn_radiation_source 'fine-focus sealed tube'
_diffrn_radiation_type MoK\a
_diffrn_radiation_wavelength 0.71073
_diffrn_reflns_av_R_equivalents 0.0910
_diffrn_reflns_av_sigmaI/netI 0.0785
_diffrn_reflns_limit_h_max 18
_diffrn_reflns_limit_h_min -18
_diffrn_reflns_limit_k_max 17
_diffrn_reflns_limit_k_min -17
_diffrn_reflns_limit_l_max 21
_diffrn_reflns_limit_l_min -21
_diffrn_reflns_number 32162
_diffrn_reflns_theta_full 26.00
_diffrn_reflns_theta_max 26.00
_diffrn_reflns_theta_min 2.20
_exptl_absorpt_coefficient_mu 0.073
_exptl_absorpt_correction_T_max 0.9942
_exptl_absorpt_correction_T_min 0.9899
_exptl_absorpt_correction_type multi-scan
_exptl_absorpt_process_details 'SADABS (Sheldrick, 2008a)'
_exptl_crystal_colour orange
_exptl_crystal_density_diffrn 1.203
_exptl_crystal_density_method 'not measured'
_exptl_crystal_description prism
_exptl_crystal_F_000 1456
_exptl_crystal_size_max 0.14
_exptl_crystal_size_mid 0.10
_exptl_crystal_size_min 0.08
_refine_diff_density_max 0.240
_refine_diff_density_min -0.172
_refine_diff_density_rms 0.049
_refine_ls_extinction_method none
_refine_ls_goodness_of_fit_ref 0.962
_refine_ls_hydrogen_treatment constr
_refine_ls_matrix_type full
_refine_ls_number_parameters 477
_refine_ls_number_reflns 7403
_refine_ls_number_restraints 0
_refine_ls_restrained_S_all 0.962
_refine_ls_R_factor_all 0.1147
_refine_ls_R_factor_gt 0.0585
_refine_ls_shift/su_max 0.000
_refine_ls_shift/su_mean 0.000
_refine_ls_structure_factor_coef Fsqd
_refine_ls_weighting_details 'calc w=1/[\s^2^(Fo^2^)+(0.0554P)^2^+0.0000P] where P=(Fo^2^+2Fc^2^)/3'
_refine_ls_weighting_scheme calc
_refine_ls_wR_factor_gt 0.1106
_refine_ls_wR_factor_ref 0.1263
_reflns_number_gt 4480
_reflns_number_total 7403
_reflns_threshold_expression >2sigma(I)
_cod_data_source_file c5dt03174e2.cif
_cod_data_source_block bian3m
_cod_depositor_comments
;
The following automatic conversions were performed:

'_symmetry_cell_setting' value 'Monoclinic' changed to 'monoclinic'
according to
/usr/data/users/saulius/crontab/automatic-downloads/rss-feeds/RSC/lib/dictionaries/cif_core.dic
dictionary named 'cif_core.dic' version 2.4.2 from 2011-04-26.

Automatic conversion script
Id: cif_fix_values 3271 2015-04-21 07:52:19Z andrius 

 Adding full bibliography for 7037137--7037142.cif.
;
_cod_original_sg_symbol_H-M P2(1)/c
_cod_database_code 7037137

loop_
_symmetry_equiv_pos_as_xyz
'x, y, z'
'-x, y+1/2, -z+1/2'
'-x, -y, -z'
'x, -y-1/2, z-1/2'

loop_
_atom_site_label
_atom_site_type_symbol
_atom_site_fract_x
_atom_site_fract_y
_atom_site_fract_z
_atom_site_U_iso_or_equiv
_atom_site_adp_type
_atom_site_occupancy
_atom_site_symmetry_multiplicity
_atom_site_calc_flag
_atom_site_refinement_flags
N1A N 0.22377(11) 0.25691(13) 0.39074(10) 0.0240(4) Uani 1 1 d .
O1A O 0.03710(10) 0.22271(11) 0.36101(8) 0.0297(4) Uani 1 1 d .
C1A C 0.18543(14) 0.24605(15) 0.32228(12) 0.0219(5) Uani 1 1 d .
C2A C 0.08390(14) 0.23073(15) 0.30967(13) 0.0232(5) Uani 1 1 d .
C3A C 0.05961(14) 0.22753(15) 0.22507(12) 0.0221(5) Uani 1 1 d .
C4A C 0.13855(14) 0.23532(14) 0.19068(12) 0.0212(5) Uani 1 1 d .
C5A C 0.21525(14) 0.24631(15) 0.24475(12) 0.0226(5) Uani 1 1 d .
C6A C 0.29622(15) 0.25298(16) 0.21783(13) 0.0265(5) Uani 1 1 d .
H6AA H 0.3488 0.2604 0.2525 0.032 Uiso 1 1 calc R
C7A C 0.29916(15) 0.24860(16) 0.13750(13) 0.0271(5) Uani 1 1 d .
H7AA H 0.3550 0.2522 0.1187 0.032 Uiso 1 1 calc R
C8A C 0.22495(15) 0.23944(16) 0.08526(13) 0.0270(5) Uani 1 1 d .
H8AA H 0.2301 0.2381 0.0315 0.032 Uiso 1 1 calc R
C9A C 0.14070(14) 0.23200(15) 0.11104(12) 0.0217(5) Uani 1 1 d .
C10A C 0.05831(15) 0.22145(15) 0.06463(13) 0.0257(5) Uani 1 1 d .
H10A H 0.0562 0.2187 0.0100 0.031 Uiso 1 1 calc R
C11A C -0.01878(15) 0.21510(15) 0.09825(13) 0.0256(5) Uani 1 1 d .
H11A H -0.0732 0.2086 0.0659 0.031 Uiso 1 1 calc R
C12A C -0.01978(14) 0.21794(15) 0.17885(13) 0.0243(5) Uani 1 1 d .
H12A H -0.0737 0.2134 0.2008 0.029 Uiso 1 1 calc R
C13A C 0.31589(14) 0.27794(16) 0.40776(12) 0.0241(5) Uani 1 1 d .
C14A C 0.34458(15) 0.37120(16) 0.40093(12) 0.0252(5) Uani 1 1 d .
C15A C 0.43225(15) 0.39116(17) 0.42865(13) 0.0316(6) Uani 1 1 d .
H15A H 0.4535 0.4533 0.4250 0.038 Uiso 1 1 calc R
C16A C 0.48903(16) 0.32263(17) 0.46134(13) 0.0324(6) Uani 1 1 d .
H16A H 0.5485 0.3379 0.4798 0.039 Uiso 1 1 calc R
C17A C 0.45934(15) 0.23254(17) 0.46713(12) 0.0279(5) Uani 1 1 d .
H17A H 0.4991 0.1859 0.4892 0.033 Uiso 1 1 calc R
C18A C 0.37236(15) 0.20794(16) 0.44141(12) 0.0254(5) Uani 1 1 d .
C19A C 0.28086(16) 0.44694(16) 0.36847(13) 0.0311(6) Uani 1 1 d .
H19A H 0.2404 0.4187 0.3252 0.037 Uiso 1 1 calc R
C20A C 0.32648(18) 0.53085(19) 0.33574(16) 0.0492(8) Uani 1 1 d .
H20A H 0.3621 0.5094 0.2960 0.074 Uiso 1 1 calc R
H20B H 0.3648 0.5617 0.3774 0.074 Uiso 1 1 calc R
H20C H 0.2817 0.5752 0.3129 0.074 Uiso 1 1 calc R
C21A C 0.22386(19) 0.48043(19) 0.42943(15) 0.0476(7) Uani 1 1 d .
H21A H 0.1910 0.4274 0.4473 0.071 Uiso 1 1 calc R
H21B H 0.1822 0.5280 0.4068 0.071 Uiso 1 1 calc R
H21C H 0.2618 0.5074 0.4732 0.071 Uiso 1 1 calc R
C22A C 0.33982(15) 0.10805(16) 0.44582(13) 0.0286(6) Uani 1 1 d .
H22A H 0.2743 0.1108 0.4464 0.034 Uiso 1 1 calc R
C23A C 0.35668(19) 0.05445(18) 0.37311(14) 0.0436(7) Uani 1 1 d .
H23A H 0.3281 0.0871 0.3273 0.065 Uiso 1 1 calc R
H23B H 0.3323 -0.0088 0.3749 0.065 Uiso 1 1 calc R
H23C H 0.4205 0.0507 0.3705 0.065 Uiso 1 1 calc R
C24A C 0.37832(17) 0.05468(18) 0.51778(14) 0.0383(6) Uani 1 1 d .
H24A H 0.3639 0.0876 0.5640 0.057 Uiso 1 1 calc R
H24B H 0.4427 0.0505 0.5190 0.057 Uiso 1 1 calc R
H24C H 0.3531 -0.0084 0.5166 0.057 Uiso 1 1 calc R
N1B N 0.20922(11) 0.74818(13) 0.21715(10) 0.0230(4) Uani 1 1 d .
O1B O 0.12744(10) 0.56758(11) 0.23221(9) 0.0316(4) Uani 1 1 d .
C1B C 0.19220(14) 0.69230(15) 0.16009(12) 0.0223(5) Uani 1 1 d .
C2B C 0.14641(14) 0.59749(16) 0.17098(13) 0.0248(5) Uani 1 1 d .
C3B C 0.13537(14) 0.55271(15) 0.09439(13) 0.0241(5) Uani 1 1 d .
C4B C 0.17201(14) 0.61313(16) 0.04264(13) 0.0246(5) Uani 1 1 d .
C5B C 0.20814(14) 0.69608(16) 0.07771(12) 0.0238(5) Uani 1 1 d .
C6B C 0.24947(14) 0.75814(16) 0.03340(12) 0.0249(5) Uani 1 1 d .
H6BA H 0.2752 0.8140 0.0553 0.030 Uiso 1 1 calc R
C7B C 0.25275(15) 0.73686(17) -0.04540(13) 0.0307(6) Uani 1 1 d .
H7BA H 0.2812 0.7796 -0.0760 0.037 Uiso 1 1 calc R
C8B C 0.21648(15) 0.65679(17) -0.07953(13) 0.0297(6) Uani 1 1 d .
H8BA H 0.2195 0.6456 -0.1329 0.036 Uiso 1 1 calc R
C9B C 0.17449(14) 0.59078(16) -0.03534(12) 0.0253(5) Uani 1 1 d .
C10B C 0.13588(15) 0.50392(16) -0.06047(14) 0.0306(6) Uani 1 1 d .
H10B H 0.1345 0.4860 -0.1131 0.037 Uiso 1 1 calc R
C11B C 0.10056(15) 0.44544(17) -0.00975(14) 0.0324(6) Uani 1 1 d .
H11B H 0.0759 0.3875 -0.0282 0.039 Uiso 1 1 calc R
C12B C 0.09972(15) 0.46856(16) 0.06876(13) 0.0284(6) Uani 1 1 d .
H12B H 0.0751 0.4271 0.1030 0.034 Uiso 1 1 calc R
C13B C 0.25254(14) 0.83452(15) 0.20231(12) 0.0215(5) Uani 1 1 d .
C14B C 0.34447(14) 0.83959(16) 0.22373(12) 0.0249(5) Uani 1 1 d .
C15B C 0.38738(15) 0.92071(17) 0.20516(13) 0.0297(6) Uani 1 1 d .
H15B H 0.4498 0.9250 0.2167 0.036 Uiso 1 1 calc R
C16B C 0.34076(16) 0.99547(17) 0.17006(14) 0.0325(6) Uani 1 1 d .
H16B H 0.3714 1.0498 0.1567 0.039 Uiso 1 1 calc R
C17B C 0.24974(15) 0.99127(16) 0.15442(13) 0.0297(6) Uani 1 1 d .
H17B H 0.2182 1.0441 0.1325 0.036 Uiso 1 1 calc R
C18B C 0.20329(14) 0.91056(15) 0.17029(12) 0.0241(5) Uani 1 1 d .
C19B C 0.39377(14) 0.75788(17) 0.26411(13) 0.0286(6) Uani 1 1 d .
H19B H 0.3489 0.7170 0.2849 0.034 Uiso 1 1 calc R
C20B C 0.45823(17) 0.79021(19) 0.33264(14) 0.0414(7) Uani 1 1 d .
H20D H 0.4267 0.8282 0.3672 0.062 Uiso 1 1 calc R
H20E H 0.5052 0.8276 0.3140 0.062 Uiso 1 1 calc R
H20F H 0.4842 0.7356 0.3607 0.062 Uiso 1 1 calc R
C21B C 0.44072(17) 0.69831(18) 0.20870(14) 0.0404(7) Uani 1 1 d .
H21D H 0.3973 0.6745 0.1673 0.061 Uiso 1 1 calc R
H21E H 0.4704 0.6457 0.2370 0.061 Uiso 1 1 calc R
H21F H 0.4845 0.7366 0.1864 0.061 Uiso 1 1 calc R
C22B C 0.10319(15) 0.90652(16) 0.15443(13) 0.0284(5) Uani 1 1 d .
H22B H 0.0858 0.8391 0.1506 0.034 Uiso 1 1 calc R
C23B C 0.06135(16) 0.94878(19) 0.22218(14) 0.0388(6) Uani 1 1 d .
H23D H 0.0816 0.9143 0.2696 0.058 Uiso 1 1 calc R
H23E H -0.0032 0.9445 0.2117 0.058 Uiso 1 1 calc R
H23F H 0.0788 1.0145 0.2286 0.058 Uiso 1 1 calc R
C24B C 0.06644(16) 0.95358(19) 0.07892(14) 0.0389(6) Uani 1 1 d .
H24D H 0.0949 0.9271 0.0363 0.058 Uiso 1 1 calc R
H24E H 0.0783 1.0209 0.0825 0.058 Uiso 1 1 calc R
H24F H 0.0025 0.9430 0.0693 0.058 Uiso 1 1 calc R

loop_
_atom_site_aniso_label
_atom_site_aniso_U_11
_atom_site_aniso_U_22
_atom_site_aniso_U_33
_atom_site_aniso_U_23
_atom_site_aniso_U_13
_atom_site_aniso_U_12
N1A 0.0224(10) 0.0279(11) 0.0212(11) -0.0002(8) 0.0009(8) 0.0016(8)
O1A 0.0263(9) 0.0393(10) 0.0245(9) 0.0045(7) 0.0077(7) 0.0045(7)
C1A 0.0251(12) 0.0225(12) 0.0177(12) 0.0023(9) 0.0005(9) 0.0042(10)
C2A 0.0269(12) 0.0219(12) 0.0216(12) 0.0013(10) 0.0057(10) 0.0039(10)
C3A 0.0226(12) 0.0220(12) 0.0223(12) 0.0015(9) 0.0055(10) 0.0015(10)
C4A 0.0250(12) 0.0168(12) 0.0216(12) 0.0011(9) 0.0020(9) 0.0014(9)
C5A 0.0250(12) 0.0209(12) 0.0220(12) 0.0008(10) 0.0039(9) 0.0020(10)
C6A 0.0234(12) 0.0325(14) 0.0232(13) 0.0011(10) 0.0013(10) -0.0009(10)
C7A 0.0239(12) 0.0336(14) 0.0256(13) 0.0005(10) 0.0104(10) -0.0015(10)
C8A 0.0328(13) 0.0295(13) 0.0203(12) -0.0007(10) 0.0103(10) -0.0025(11)
C9A 0.0266(12) 0.0177(12) 0.0209(12) 0.0010(9) 0.0024(10) -0.0002(9)
C10A 0.0324(13) 0.0257(13) 0.0185(12) 0.0001(10) 0.0003(10) -0.0003(10)
C11A 0.0250(13) 0.0265(13) 0.0241(13) -0.0001(10) -0.0023(10) -0.0017(10)
C12A 0.0218(12) 0.0244(13) 0.0269(13) 0.0027(10) 0.0033(10) 0.0004(10)
C13A 0.0233(12) 0.0337(14) 0.0158(12) -0.0036(10) 0.0039(9) 0.0017(10)
C14A 0.0307(13) 0.0285(13) 0.0168(12) -0.0009(10) 0.0053(10) 0.0009(11)
C15A 0.0332(14) 0.0356(15) 0.0257(13) -0.0030(11) 0.0030(11) -0.0066(11)
C16A 0.0257(13) 0.0432(16) 0.0281(14) -0.0030(12) 0.0022(11) -0.0043(12)
C17A 0.0267(13) 0.0346(15) 0.0221(13) 0.0009(10) 0.0023(10) 0.0036(11)
C18A 0.0271(13) 0.0324(14) 0.0175(12) -0.0024(10) 0.0060(10) 0.0033(10)
C19A 0.0351(14) 0.0286(14) 0.0285(14) 0.0003(11) -0.0005(11) -0.0031(11)
C20A 0.0509(18) 0.0405(17) 0.0536(19) 0.0143(14) -0.0038(15) -0.0052(14)
C21A 0.0584(19) 0.0389(17) 0.0456(17) 0.0012(13) 0.0065(14) 0.0174(14)
C22A 0.0255(13) 0.0321(14) 0.0284(13) 0.0024(11) 0.0032(10) 0.0019(10)
C23A 0.0625(19) 0.0321(15) 0.0365(15) -0.0056(12) 0.0069(14) -0.0047(13)
C24A 0.0427(16) 0.0370(15) 0.0349(15) 0.0040(12) 0.0030(12) 0.0025(12)
N1B 0.0205(10) 0.0243(10) 0.0244(10) 0.0009(9) 0.0033(8) 0.0022(8)
O1B 0.0345(10) 0.0304(10) 0.0311(10) 0.0031(8) 0.0092(8) 0.0000(7)
C1B 0.0187(12) 0.0253(13) 0.0232(12) 0.0020(10) 0.0039(9) 0.0025(9)
C2B 0.0189(12) 0.0251(13) 0.0305(14) 0.0026(10) 0.0041(10) 0.0054(10)
C3B 0.0210(12) 0.0235(12) 0.0272(13) -0.0012(10) 0.0011(10) 0.0027(10)
C4B 0.0223(12) 0.0263(13) 0.0250(13) -0.0011(10) 0.0023(10) 0.0049(10)
C5B 0.0198(12) 0.0267(13) 0.0247(13) 0.0003(10) 0.0021(10) 0.0040(10)
C6B 0.0238(12) 0.0268(13) 0.0244(13) -0.0016(10) 0.0040(10) -0.0008(10)
C7B 0.0299(13) 0.0331(15) 0.0303(14) 0.0024(11) 0.0080(11) 0.0028(11)
C8B 0.0310(14) 0.0382(15) 0.0200(12) 0.0005(11) 0.0038(10) 0.0075(11)
C9B 0.0247(13) 0.0268(13) 0.0237(13) -0.0015(10) 0.0002(10) 0.0072(10)
C10B 0.0344(14) 0.0319(14) 0.0238(13) -0.0053(11) -0.0029(11) 0.0057(11)
C11B 0.0314(14) 0.0259(13) 0.0379(15) -0.0058(11) -0.0040(11) 0.0010(11)
C12B 0.0283(13) 0.0245(14) 0.0319(14) -0.0006(11) 0.0023(11) 0.0001(10)
C13B 0.0240(12) 0.0253(13) 0.0156(11) -0.0030(9) 0.0038(9) -0.0012(10)
C14B 0.0270(13) 0.0300(13) 0.0177(12) -0.0011(10) 0.0029(10) 0.0002(10)
C15B 0.0234(13) 0.0355(15) 0.0308(14) -0.0028(11) 0.0054(10) -0.0038(11)
C16B 0.0359(15) 0.0288(14) 0.0330(14) -0.0005(11) 0.0056(11) -0.0103(11)
C17B 0.0320(14) 0.0246(13) 0.0319(14) -0.0015(11) 0.0009(11) 0.0008(11)
C18B 0.0275(13) 0.0246(13) 0.0198(12) -0.0026(10) 0.0015(10) 0.0013(10)
C19B 0.0217(12) 0.0364(14) 0.0271(13) 0.0056(11) 0.0006(10) 0.0002(11)
C20B 0.0347(15) 0.0551(19) 0.0322(15) 0.0035(13) -0.0044(12) 0.0080(13)
C21B 0.0400(16) 0.0425(16) 0.0381(16) 0.0042(13) 0.0014(12) 0.0152(13)
C22B 0.0276(13) 0.0251(13) 0.0323(14) 0.0002(10) 0.0025(10) 0.0025(10)
C23B 0.0318(14) 0.0457(16) 0.0394(16) 0.0004(13) 0.0057(12) 0.0061(12)
C24B 0.0340(15) 0.0483(17) 0.0323(15) 0.0006(12) -0.0043(12) -0.0007(13)

loop_
_atom_type_symbol
_atom_type_description
_atom_type_scat_dispersion_real
_atom_type_scat_dispersion_imag
_atom_type_scat_source
C C 0.0033 0.0016 'International Tables Vol C Tables 4.2.6.8 and 6.1.1.4'
H H 0.0000 0.0000 'International Tables Vol C Tables 4.2.6.8 and 6.1.1.4'
N N 0.0061 0.0033 'International Tables Vol C Tables 4.2.6.8 and 6.1.1.4'
O O 0.0106 0.0060 'International Tables Vol C Tables 4.2.6.8 and 6.1.1.4'

loop_
_geom_angle_atom_site_label_1
_geom_angle_atom_site_label_2
_geom_angle_atom_site_label_3
_geom_angle
C1A N1A C13A 123.19(18)
N1A C1A C5A 134.5(2)
N1A C1A C2A 119.13(19)
C5A C1A C2A 106.39(17)
O1A C2A C3A 129.3(2)
O1A C2A C1A 124.9(2)
C3A C2A C1A 105.74(17)
C12A C3A C4A 119.5(2)
C12A C3A C2A 133.1(2)
C4A C3A C2A 107.32(18)
C9A C4A C3A 123.0(2)
C9A C4A C5A 123.3(2)
C3A C4A C5A 113.73(19)
C6A C5A C4A 118.8(2)
C6A C5A C1A 134.4(2)
C4A C5A C1A 106.73(18)
C5A C6A C7A 118.3(2)
C8A C7A C6A 122.9(2)
C7A C8A C9A 120.3(2)
C4A C9A C8A 116.4(2)
C4A C9A C10A 116.53(19)
C8A C9A C10A 127.0(2)
C11A C10A C9A 120.4(2)
C10A C11A C12A 122.4(2)
C3A C12A C11A 118.2(2)
C18A C13A C14A 121.9(2)
C18A C13A N1A 118.3(2)
C14A C13A N1A 119.1(2)
C15A C14A C13A 117.2(2)
C15A C14A C19A 121.8(2)
C13A C14A C19A 121.0(2)
C16A C15A C14A 121.5(2)
C17A C16A C15A 120.0(2)
C16A C17A C18A 121.5(2)
C17A C18A C13A 117.8(2)
C17A C18A C22A 121.7(2)
C13A C18A C22A 120.4(2)
C14A C19A C21A 110.86(19)
C14A C19A C20A 113.5(2)
C21A C19A C20A 109.6(2)
C18A C22A C24A 114.7(2)
C18A C22A C23A 109.96(19)
C24A C22A C23A 110.2(2)
C1B N1B C13B 116.83(18)
N1B C1B C5B 133.5(2)
N1B C1B C2B 120.31(19)
C5B C1B C2B 106.22(18)
O1B C2B C3B 129.0(2)
O1B C2B C1B 125.0(2)
C3B C2B C1B 105.89(18)
C12B C3B C4B 120.0(2)
C12B C3B C2B 132.4(2)
C4B C3B C2B 107.61(19)
C9B C4B C3B 122.6(2)
C9B C4B C5B 123.8(2)
C3B C4B C5B 113.6(2)
C6B C5B C4B 118.6(2)
C6B C5B C1B 134.8(2)
C4B C5B C1B 106.65(19)
C5B C6B C7B 118.6(2)
C8B C7B C6B 122.7(2)
C7B C8B C9B 120.2(2)
C4B C9B C8B 116.2(2)
C4B C9B C10B 116.1(2)
C8B C9B C10B 127.7(2)
C11B C10B C9B 120.9(2)
C10B C11B C12B 122.2(2)
C3B C12B C11B 118.2(2)
C18B C13B C14B 122.3(2)
C18B C13B N1B 120.22(19)
C14B C13B N1B 117.41(19)
C15B C14B C13B 117.6(2)
C15B C14B C19B 122.1(2)
C13B C14B C19B 120.3(2)
C16B C15B C14B 121.1(2)
C17B C16B C15B 120.2(2)
C16B C17B C18B 121.1(2)
C13B C18B C17B 117.4(2)
C13B C18B C22B 121.5(2)
C17B C18B C22B 121.1(2)
C14B C19B C20B 111.5(2)
C14B C19B C21B 112.31(19)
C20B C19B C21B 111.0(2)
C18B C22B C24B 113.39(19)
C18B C22B C23B 110.30(19)
C24B C22B C23B 110.4(2)

loop_
_geom_bond_atom_site_label_1
_geom_bond_atom_site_label_2
_geom_bond_distance
N1A C1A 1.273(3)
N1A C13A 1.431(3)
O1A C2A 1.215(2)
C1A C5A 1.477(3)
C1A C2A 1.552(3)
C2A C3A 1.477(3)
C3A C12A 1.377(3)
C3A C4A 1.412(3)
C4A C9A 1.393(3)
C4A C5A 1.419(3)
C5A C6A 1.375(3)
C6A C7A 1.408(3)
C7A C8A 1.370(3)
C8A C9A 1.415(3)
C9A C10A 1.417(3)
C10A C11A 1.378(3)
C11A C12A 1.408(3)
C13A C18A 1.402(3)
C13A C14A 1.413(3)
C14A C15A 1.394(3)
C14A C19A 1.518(3)
C15A C16A 1.384(3)
C16A C17A 1.373(3)
C17A C18A 1.392(3)
C18A C22A 1.517(3)
C19A C21A 1.528(3)
C19A C20A 1.531(3)
C22A C24A 1.524(3)
C22A C23A 1.529(3)
N1B C1B 1.278(3)
N1B C13B 1.438(3)
O1B C2B 1.217(3)
C1B C5B 1.486(3)
C1B C2B 1.547(3)
C2B C3B 1.472(3)
C3B C12B 1.373(3)
C3B C4B 1.412(3)
C4B C9B 1.401(3)
C4B C5B 1.415(3)
C5B C6B 1.378(3)
C6B C7B 1.414(3)
C7B C8B 1.375(3)
C8B C9B 1.419(3)
C9B C10B 1.421(3)
C10B C11B 1.373(3)
C11B C12B 1.409(3)
C13B C18B 1.399(3)
C13B C14B 1.408(3)
C14B C15B 1.389(3)
C14B C19B 1.516(3)
C15B C16B 1.385(3)
C16B C17B 1.382(3)
C17B C18B 1.399(3)
C18B C22B 1.518(3)
C19B C20B 1.524(3)
C19B C21B 1.529(3)
C22B C24B 1.524(3)
C22B C23B 1.532(3)
